data_4501532
loop_
_publ_author_name
'Xia, Jun'
'Zhang, Zhen-jie'
'Shi, Wei'
'Wei, Jun-fu'
'Cheng, Peng'

_publ_section_title
;
 Copper(I) Cyanide Coordination Polymers Constructed from
 Bis(Pyrazole-1-yl)alkane Ligands: Observation of the Odd&#x2212;Even
 Dependence in the Structures
;
_journal_issue 5
_journal_name_full 'Crystal Growth &amp; Design'
_journal_page_first 2323
_journal_paper_doi 10.1021/cg100069g
_journal_volume 10
_journal_year 2010
_chemical_formula_sum 'C11 H12 Cu2 N6'
_chemical_formula_weight 355.35
_chemical_name_systematic
; 
 ? 
;
_space_group_IT_number 14
_symmetry_cell_setting monoclinic
_symmetry_space_group_name_Hall '-P 2yn'
_symmetry_space_group_name_H-M 'P 1 21/n 1'
_atom_sites_solution_hydrogens geom
_atom_sites_solution_primary direct
_atom_sites_solution_secondary difmap
_audit_creation_method SHELXL-97
_cell_angle_alpha 90.00
_cell_angle_beta 107.502(3)
_cell_angle_gamma 90.00
_cell_formula_units_Z 4
_cell_length_a 13.675(3)
_cell_length_b 7.0096(14)
_cell_length_c 14.084(3)
_cell_measurement_reflns_used 1984
_cell_measurement_temperature 294(2)
_cell_measurement_theta_max 25.56
_cell_measurement_theta_min 2.48
_cell_volume 1287.5(5)
_computing_cell_refinement 'Bruker SMART'
_computing_data_collection 'Bruker SMART'
_computing_data_reduction 'Bruker SAINT'
_computing_molecular_graphics 'Bruker SHELXTL'
_computing_publication_material 'Bruker SHELXTL'
_computing_structure_refinement 'SHELXL-97 (Sheldrick, 1997)'
_computing_structure_solution 'SHELXS-97 (Sheldrick, 1990)'
_diffrn_ambient_temperature 294(2)
_diffrn_measured_fraction_theta_full 0.999
_diffrn_measured_fraction_theta_max 0.999
_diffrn_measurement_device_type 'CCD area detector'
_diffrn_measurement_method 'phi and omega scans'
_diffrn_radiation_monochromator graphite
_diffrn_radiation_source 'fine-focus sealed tube'
_diffrn_radiation_type MoK\a
_diffrn_radiation_wavelength 0.71073
_diffrn_reflns_av_R_equivalents 0.0371
_diffrn_reflns_av_sigmaI/netI 0.0438
_diffrn_reflns_limit_h_max 14
_diffrn_reflns_limit_h_min -16
_diffrn_reflns_limit_k_max 4
_diffrn_reflns_limit_k_min -8
_diffrn_reflns_limit_l_max 16
_diffrn_reflns_limit_l_min -14
_diffrn_reflns_number 5667
_diffrn_reflns_theta_full 25.01
_diffrn_reflns_theta_max 25.01
_diffrn_reflns_theta_min 2.48
_exptl_absorpt_coefficient_mu 3.297
_exptl_absorpt_correction_T_max 1.000000
_exptl_absorpt_correction_T_min 0.761457
_exptl_absorpt_correction_type multi-scan
_exptl_absorpt_process_details SADABS
_exptl_crystal_colour colorless
_exptl_crystal_density_diffrn 1.833
_exptl_crystal_density_meas ?
_exptl_crystal_density_method 'not measured'
_exptl_crystal_description block
_exptl_crystal_F_000 712
_exptl_crystal_size_max 0.22
_exptl_crystal_size_mid 0.18
_exptl_crystal_size_min 0.14
_refine_diff_density_max 1.109
_refine_diff_density_min -0.642
_refine_diff_density_rms 0.092
_refine_ls_extinction_method none
_refine_ls_goodness_of_fit_ref 1.016
_refine_ls_hydrogen_treatment constr
_refine_ls_matrix_type full
_refine_ls_number_parameters 172
_refine_ls_number_reflns 2276
_refine_ls_number_restraints 0
_refine_ls_restrained_S_all 1.016
_refine_ls_R_factor_all 0.0596
_refine_ls_R_factor_gt 0.0370
_refine_ls_shift/su_max 0.001
_refine_ls_shift/su_mean 0.000
_refine_ls_structure_factor_coef Fsqd
_refine_ls_weighting_details 'calc w=1/[\s^2^(Fo^2^)+(0.0458P)^2^+1.4106P] where P=(Fo^2^+2Fc^2^)/3'
_refine_ls_weighting_scheme calc
_refine_ls_wR_factor_gt 0.0840
_refine_ls_wR_factor_ref 0.0946
_reflns_number_gt 1690
_reflns_number_total 2276
_reflns_threshold_expression >2sigma(I)
_cod_data_source_file cg100069g_si_001.cif
_cod_data_source_block 3
_cod_depositor_comments
;
The following automatic conversions were performed:

'_symmetry_cell_setting' value 'Monoclinic' changed to 'monoclinic'
according to /home/saulius/struct/CIF-dictionaries/cif_core.dic
dictionary named 'cif_core.dic' version 2.4.2 from
2011-04-26.

'_exptl_absorpt_correction_type' value 'MULTI-SCAN'
changed to 'multi-scan' according to
/home/saulius/struct/CIF-dictionaries/cif_core.dic dictionary named
'cif_core.dic' version 2.4.2 from
2011-04-26.

'_refine_ls_hydrogen_treatment' value 'CONSTR' changed
to 'constr' according to
/home/saulius/struct/CIF-dictionaries/cif_core.dic dictionary named
'cif_core.dic' version 2.4.2 from 2011-04-26.

Automatic conversion script
Id: cif_fix_values 1715 2011-07-08 13:25:40Z adriana 

The following automatic conversions were performed:

'_exptl_crystal_density_meas' value 'NONE' was changed to '?' - the
value is perceived as not measured.

Automatic conversion script
Id: cif_fix_values 3008 2015-01-20 13:52:24Z robertas 
;
_cod_original_cell_volume 1287.6(4)
_cod_original_sg_symbol_H-M P2(1)/n
_cod_database_code 4501532

loop_
_symmetry_equiv_pos_as_xyz
'x, y, z'
'-x+1/2, y+1/2, -z+1/2'
'-x, -y, -z'
'x-1/2, -y-1/2, z-1/2'

loop_
_atom_site_label
_atom_site_type_symbol
_atom_site_fract_x
_atom_site_fract_y
_atom_site_fract_z
_atom_site_U_iso_or_equiv
_atom_site_adp_type
_atom_site_occupancy
_atom_site_symmetry_multiplicity
_atom_site_calc_flag
_atom_site_refinement_flags
Cu1 Cu 0.96895(4) 0.34671(8) 0.45583(4) 0.03146(19) Uani 1 1 d .
Cu2 Cu 0.68535(4) 0.52861(9) 0.58253(4) 0.0376(2) Uani 1 1 d .
N1 N 0.8082(3) 0.5255(6) 0.5427(3) 0.0350(9) Uani 1 1 d .
N2 N 0.9927(3) 0.0797(6) 0.4906(3) 0.0298(9) Uani 0.50 1 d P
C11 C 0.9927(3) 0.0797(6) 0.4906(3) 0.0298(9) Uani 0.50 1 d P
N3 N 0.5436(3) 0.5098(7) 0.5173(3) 0.0431(12) Uani 0.50 1 d P
C12 C 0.5436(3) 0.5098(7) 0.5173(3) 0.0431(12) Uani 0.50 1 d P
N4 N 0.7358(3) 0.5442(5) 0.7340(3) 0.0275(8) Uani 1 1 d .
N5 N 0.6822(3) 0.5787(5) 0.7990(3) 0.0296(8) Uani 1 1 d .
N6 N 0.3713(3) 0.1972(5) 0.7243(2) 0.0280(8) Uani 1 1 d .
N7 N 0.3929(3) 0.0858(5) 0.8068(2) 0.0264(8) Uani 1 1 d .
C1 C 0.8827(3) 0.5070(6) 0.5242(3) 0.0280(10) Uani 1 1 d .
C2 C 0.8326(3) 0.5204(6) 0.7909(3) 0.0329(11) Uani 1 1 d .
H2 H 0.8874 0.4949 0.7666 0.040 Uiso 1 1 calc R
C3 C 0.8406(4) 0.5387(8) 0.8911(4) 0.0491(14) Uani 1 1 d .
H3 H 0.8996 0.5284 0.9451 0.059 Uiso 1 1 calc R
C4 C 0.7433(4) 0.5749(8) 0.8934(4) 0.0445(13) Uani 1 1 d .
H4 H 0.7230 0.5936 0.9501 0.053 Uiso 1 1 calc R
C5 C 0.5709(3) 0.5902(7) 0.7656(3) 0.0323(11) Uani 1 1 d .
H5A H 0.5485 0.6590 0.7030 0.039 Uiso 1 1 calc R
H5B H 0.5474 0.6596 0.8142 0.039 Uiso 1 1 calc R
C6 C 0.5249(3) 0.3923(6) 0.7520(3) 0.0283(10) Uani 1 1 d .
H6A H 0.5557 0.3185 0.8118 0.034 Uiso 1 1 calc R
H6B H 0.5416 0.3300 0.6974 0.034 Uiso 1 1 calc R
C7 C 0.4091(3) 0.3925(6) 0.7309(3) 0.0297(10) Uani 1 1 d .
H7A H 0.3913 0.4593 0.7837 0.036 Uiso 1 1 calc R
H7B H 0.3772 0.4586 0.6688 0.036 Uiso 1 1 calc R
C8 C 0.3210(4) 0.0986(7) 0.6433(3) 0.0420(12) Uani 1 1 d .
H8 H 0.2981 0.1459 0.5786 0.050 Uiso 1 1 calc R
C9 C 0.3092(4) -0.0832(8) 0.6717(3) 0.0440(13) Uani 1 1 d .
H9 H 0.2775 -0.1844 0.6314 0.053 Uiso 1 1 calc R
C10 C 0.3547(3) -0.0841(7) 0.7742(3) 0.0330(11) Uani 1 1 d .
H10 H 0.3581 -0.1902 0.8146 0.040 Uiso 1 1 calc R

loop_
_atom_site_aniso_label
_atom_site_aniso_U_11
_atom_site_aniso_U_22
_atom_site_aniso_U_33
_atom_site_aniso_U_23
_atom_site_aniso_U_13
_atom_site_aniso_U_12
Cu1 0.0373(3) 0.0283(3) 0.0305(3) 0.0023(2) 0.0127(2) 0.0045(3)
Cu2 0.0186(3) 0.0638(5) 0.0322(3) 0.0049(3) 0.0106(2) 0.0025(3)
N1 0.026(2) 0.051(3) 0.030(2) 0.0000(18) 0.0113(17) 0.0006(18)
N2 0.036(2) 0.026(2) 0.029(2) 0.0006(19) 0.0130(18) 0.000(2)
C11 0.036(2) 0.026(2) 0.029(2) 0.0006(19) 0.0130(18) 0.000(2)
N3 0.0249(19) 0.077(3) 0.029(2) 0.006(2) 0.0097(19) 0.003(2)
C12 0.0249(19) 0.077(3) 0.029(2) 0.006(2) 0.0097(19) 0.003(2)
N4 0.0226(18) 0.033(2) 0.030(2) 0.0001(16) 0.0127(16) -0.0008(16)
N5 0.030(2) 0.032(2) 0.029(2) 0.0019(17) 0.0121(16) -0.0008(17)
N6 0.0277(19) 0.031(2) 0.0258(19) 0.0031(16) 0.0092(16) 0.0002(16)
N7 0.0288(19) 0.028(2) 0.0223(18) 0.0036(15) 0.0066(15) -0.0007(17)
C1 0.021(2) 0.040(3) 0.025(2) 0.0050(19) 0.0090(18) 0.002(2)
C2 0.025(2) 0.029(3) 0.043(3) 0.001(2) 0.007(2) -0.001(2)
C3 0.040(3) 0.057(4) 0.038(3) 0.004(3) -0.007(2) -0.001(3)
C4 0.052(3) 0.054(3) 0.027(3) -0.001(2) 0.012(2) 0.001(3)
C5 0.032(2) 0.036(3) 0.036(3) 0.003(2) 0.020(2) 0.004(2)
C6 0.035(2) 0.023(2) 0.032(2) 0.0047(19) 0.017(2) 0.0024(19)
C7 0.031(2) 0.027(3) 0.033(2) 0.0053(19) 0.013(2) 0.003(2)
C8 0.050(3) 0.045(3) 0.025(2) -0.004(2) 0.004(2) -0.003(3)
C9 0.053(3) 0.041(3) 0.034(3) -0.010(2) 0.007(2) -0.011(3)
C10 0.038(3) 0.026(2) 0.036(3) -0.001(2) 0.012(2) -0.005(2)

loop_
_atom_type_symbol
_atom_type_description
_atom_type_scat_dispersion_real
_atom_type_scat_dispersion_imag
_atom_type_scat_source
C C 0.0033 0.0016 'International Tables Vol C Tables 4.2.6.8 and 6.1.1.4'
H H 0.0000 0.0000 'International Tables Vol C Tables 4.2.6.8 and 6.1.1.4'
N N 0.0061 0.0033 'International Tables Vol C Tables 4.2.6.8 and 6.1.1.4'
Cu Cu 0.3201 1.2651 'International Tables Vol C Tables 4.2.6.8 and 6.1.1.4'

loop_
_geom_angle_atom_site_label_1
_geom_angle_atom_site_label_2
_geom_angle_atom_site_label_3
_geom_angle
_geom_angle_site_symmetry_1
_geom_angle_site_symmetry_3
N2 Cu1 C1 118.91(17) . .
N2 Cu1 N7 117.75(15) . 4_665
C1 Cu1 N7 99.40(15) . 4_665
N2 Cu1 C1 109.75(17) . 3_766
C1 Cu1 C1 108.61(13) . 3_766
N7 Cu1 C1 100.50(14) 4_665 3_766
N2 Cu1 Cu1 134.32(12) . 3_766
C1 Cu1 Cu1 57.08(12) . 3_766
N7 Cu1 Cu1 107.24(10) 4_665 3_766
C1 Cu1 Cu1 51.53(11) 3_766 3_766
N3 Cu2 N1 135.89(17) . .
N3 Cu2 N4 119.26(16) . .
N1 Cu2 N4 104.77(14) . .
C1 N1 Cu2 173.2(4) . .
C11 N2 N2 0.00(9) 3_756 3_756
C11 N2 Cu1 178.6(5) 3_756 .
N2 N2 Cu1 178.6(5) 3_756 .
C12 N3 N3 0.0(5) 3_666 3_666
C12 N3 Cu2 175.3(6) 3_666 .
N3 N3 Cu2 175.3(6) 3_666 .
C2 N4 N5 104.9(3) . .
C2 N4 Cu2 125.7(3) . .
N5 N4 Cu2 129.4(3) . .
C4 N5 N4 111.3(4) . .
C4 N5 C5 127.0(4) . .
N4 N5 C5 121.2(3) . .
C8 N6 N7 110.9(4) . .
C8 N6 C7 128.6(4) . .
N7 N6 C7 120.3(3) . .
C10 N7 N6 105.0(3) . .
C10 N7 Cu1 125.0(3) . 4_566
N6 N7 Cu1 129.9(3) . 4_566
N1 C1 Cu1 148.2(4) . .
N1 C1 Cu1 140.4(4) . 3_766
Cu1 C1 Cu1 71.39(13) . 3_766
N4 C2 C3 111.0(4) . .
N4 C2 H2 124.5 . .
C3 C2 H2 124.5 . .
C4 C3 C2 105.2(4) . .
C4 C3 H3 127.4 . .
C2 C3 H3 127.4 . .
N5 C4 C3 107.5(4) . .
N5 C4 H4 126.3 . .
C3 C4 H4 126.3 . .
N5 C5 C6 110.2(4) . .
N5 C5 H5A 109.6 . .
C6 C5 H5A 109.6 . .
N5 C5 H5B 109.6 . .
C6 C5 H5B 109.6 . .
H5A C5 H5B 108.1 . .
C5 C6 C7 113.2(4) . .
C5 C6 H6A 108.9 . .
C7 C6 H6A 108.9 . .
C5 C6 H6B 108.9 . .
C7 C6 H6B 108.9 . .
H6A C6 H6B 107.8 . .
N6 C7 C6 109.9(3) . .
N6 C7 H7A 109.7 . .
C6 C7 H7A 109.7 . .
N6 C7 H7B 109.7 . .
C6 C7 H7B 109.7 . .
H7A C7 H7B 108.2 . .
N6 C8 C9 108.1(4) . .
N6 C8 H8 126.0 . .
C9 C8 H8 126.0 . .
C8 C9 C10 104.7(4) . .
C8 C9 H9 127.6 . .
C10 C9 H9 127.6 . .
N7 C10 C9 111.2(4) . .
N7 C10 H10 124.4 . .
C9 C10 H10 124.4 . .

loop_
_geom_bond_atom_site_label_1
_geom_bond_atom_site_label_2
_geom_bond_distance
_geom_bond_site_symmetry_2
Cu1 N2 1.937(4) .
Cu1 C1 2.065(4) .
Cu1 N7 2.098(3) 4_665
Cu1 C1 2.215(4) 3_766
Cu1 Cu1 2.5004(12) 3_766
Cu2 N3 1.884(4) .
Cu2 N1 1.925(4) .
Cu2 N4 2.038(4) .
N1 C1 1.132(5) .
N2 C11 1.152(8) 3_756
N2 N2 1.152(8) 3_756
N3 C12 1.152(8) 3_666
N3 N3 1.152(8) 3_666
N4 C2 1.335(5) .
N4 N5 1.355(5) .
N5 C4 1.341(6) .
N5 C5 1.454(5) .
N6 C8 1.335(6) .
N6 N7 1.357(5) .
N6 C7 1.456(5) .
N7 C10 1.326(6) .
N7 Cu1 2.098(3) 4_566
C1 Cu1 2.215(4) 3_766
C2 C3 1.389(7) .
C2 H2 0.9300 .
C3 C4 1.365(7) .
C3 H3 0.9300 .
C4 H4 0.9300 .
C5 C6 1.512(6) .
C5 H5A 0.9700 .
C5 H5B 0.9700 .
C6 C7 1.521(6) .
C6 H6A 0.9700 .
C6 H6B 0.9700 .
C7 H7A 0.9700 .
C7 H7B 0.9700 .
C8 C9 1.360(7) .
C8 H8 0.9300 .
C9 C10 1.390(6) .
C9 H9 0.9300 .
C10 H10 0.9300 .

loop_
_geom_torsion_atom_site_label_1
_geom_torsion_atom_site_label_2
_geom_torsion_atom_site_label_3
_geom_torsion_atom_site_label_4
_geom_torsion
_geom_torsion_site_symmetry_1
_geom_torsion_site_symmetry_4
N3 Cu2 N1 C1 -113(3) . .
N4 Cu2 N1 C1 64(3) . .
C1 Cu1 N2 C11 161(23) . 3_756
N7 Cu1 N2 C11 41(23) 4_665 3_756
C1 Cu1 N2 C11 -73(23) 3_766 3_756
Cu1 Cu1 N2 C11 -128(23) 3_766 3_756
C1 Cu1 N2 N2 161(23) . 3_756
N7 Cu1 N2 N2 41(23) 4_665 3_756
C1 Cu1 N2 N2 -73(23) 3_766 3_756
Cu1 Cu1 N2 N2 -128(23) 3_766 3_756
N1 Cu2 N3 C12 137(8) . 3_666
N4 Cu2 N3 C12 -39(8) . 3_666
N1 Cu2 N3 N3 137(8) . 3_666
N4 Cu2 N3 N3 -39(8) . 3_666
N3 Cu2 N4 C2 166.0(4) . .
N1 Cu2 N4 C2 -11.2(4) . .
N3 Cu2 N4 N5 -13.7(4) . .
N1 Cu2 N4 N5 169.1(3) . .
C2 N4 N5 C4 -0.5(5) . .
Cu2 N4 N5 C4 179.2(3) . .
C2 N4 N5 C5 -172.8(4) . .
Cu2 N4 N5 C5 7.0(6) . .
C8 N6 N7 C10 0.2(5) . .
C7 N6 N7 C10 -175.3(4) . .
C8 N6 N7 Cu1 -179.8(3) . 4_566
C7 N6 N7 Cu1 4.7(5) . 4_566
Cu2 N1 C1 Cu1 61(3) . .
Cu2 N1 C1 Cu1 -121(3) . 3_766
N2 Cu1 C1 N1 -55.1(7) . .
N7 Cu1 C1 N1 74.0(7) 4_665 .
C1 Cu1 C1 N1 178.5(7) 3_766 .
Cu1 Cu1 C1 N1 178.5(7) 3_766 .
N2 Cu1 C1 Cu1 126.39(16) . 3_766
N7 Cu1 C1 Cu1 -104.52(12) 4_665 3_766
C1 Cu1 C1 Cu1 -0.002(1) 3_766 3_766
N5 N4 C2 C3 0.3(5) . .
Cu2 N4 C2 C3 -179.5(3) . .
N4 C2 C3 C4 0.1(6) . .
N4 N5 C4 C3 0.6(6) . .
C5 N5 C4 C3 172.3(5) . .
C2 C3 C4 N5 -0.4(6) . .
C4 N5 C5 C6 -90.8(5) . .
N4 N5 C5 C6 80.1(5) . .
N5 C5 C6 C7 172.1(4) . .
C8 N6 C7 C6 -105.3(5) . .
N7 N6 C7 C6 69.4(5) . .
C5 C6 C7 N6 -176.9(3) . .
N7 N6 C8 C9 -0.5(5) . .
C7 N6 C8 C9 174.6(4) . .
N6 C8 C9 C10 0.5(6) . .
N6 N7 C10 C9 0.1(5) . .
Cu1 N7 C10 C9 -179.9(3) 4_566 .
C8 C9 C10 N7 -0.4(6) . .
